data_4027947
loop_
_publ_author_name
'Jan V\'avra'
'Luk\'a\<s Severa'
'Ivana C\'isa\<rov\'a'
'Blanka Klepet\'a\<rov\'a'
'David \<Saman'
'Du\<san Koval'
'V\'aclav Ka\<si\<cka'
'Filip Tepl\'y'

_publ_section_title
;
 Search for Conglomerate in Set of [7]Helquat Salts: Multigram Resolution
 of Helicene-Viologen Hybrid by Preferential Crystallization
;
_journal_name_full 'Journal of Organic Chemistry'
_journal_page_first 1329
_journal_page_last 1342
_journal_paper_doi 10.1021/jo301615k
_journal_volume 78
_journal_year 2013
_chemical_formula_moiety 'C30 H26 N2, 2(N O3)'
_chemical_formula_sum 'C30 H26 N4 O6'
_chemical_formula_weight 538.56
_space_group_IT_number 14
_symmetry_cell_setting monoclinic
_symmetry_space_group_name_Hall '-P 2ybc'
_symmetry_space_group_name_H-M 'P 1 21/c 1'
_atom_sites_solution_hydrogens geom
_atom_sites_solution_primary direct
_audit_creation_date 11-12-02
_audit_creation_method CRYSTALS_ver_14.05
_cell_angle_alpha 90
_cell_angle_beta 121.194(13)
_cell_angle_gamma 90
_cell_formula_units_Z 4
_cell_length_a 11.5914(11)
_cell_length_b 11.8593(6)
_cell_length_c 21.167(2)
_cell_measurement_reflns_used 0
_cell_measurement_temperature 170
_cell_measurement_theta_max 0
_cell_measurement_theta_min 0
_cell_volume 2489.0(5)
_computing_cell_refinement 'CrysAlis RED, (Oxford Diffraction, 2002)'
_computing_data_collection 'Xcalibur, (Oxford Diffraction, 2002)'
_computing_data_reduction 'CrysAlis RED, (Oxford Diffraction, 2002)'
_computing_molecular_graphics 'CAMERON (Watkin et al., 1996)'
_computing_publication_material 'CRYSTALS (Betteridge et al., 2003)'
_computing_structure_refinement 'CRYSTALS (Betteridge et al., 2003)'
_computing_structure_solution 'SIR92 (Altomare et al., 1994)'
_diffrn_ambient_temperature 170
_diffrn_measured_fraction_theta_full 0.996
_diffrn_measured_fraction_theta_max 0.982
_diffrn_measurement_device Area
_diffrn_measurement_device_type 'Oxford Diffraction XCALIBUR'
_diffrn_measurement_method '\f & \w scans'
_diffrn_radiation_monochromator graphite
_diffrn_radiation_type 'Cu K\a'
_diffrn_radiation_wavelength 1.54184
_diffrn_reflns_av_R_equivalents 0.044
_diffrn_reflns_limit_h_max 14
_diffrn_reflns_limit_h_min -14
_diffrn_reflns_limit_k_max 14
_diffrn_reflns_limit_k_min -14
_diffrn_reflns_limit_l_max 21
_diffrn_reflns_limit_l_min -26
_diffrn_reflns_number 27524
_diffrn_reflns_theta_full 73.543
_diffrn_reflns_theta_max 77.414
_diffrn_reflns_theta_min 4.457
_diffrn_standards_number 0
_exptl_absorpt_coefficient_mu 0.840
_exptl_absorpt_correction_T_max 0.93
_exptl_absorpt_correction_T_min 0.75
_exptl_absorpt_correction_type numerical
_exptl_absorpt_process_details
; 
 Analytical Absorption (De Meulenaer & Tompa, 1965) 
;
_exptl_crystal_colour 'light yellow'
_exptl_crystal_density_diffrn 1.437
_exptl_crystal_description plate
_exptl_crystal_F_000 1128
_exptl_crystal_size_max 0.620
_exptl_crystal_size_mid 0.350
_exptl_crystal_size_min 0.090
_refine_diff_density_max 0.71
_refine_diff_density_min -0.62
_refine_ls_extinction_method none
_refine_ls_goodness_of_fit_ref 1.0982
_refine_ls_hydrogen_treatment none
_refine_ls_matrix_type full
_refine_ls_number_parameters 361
_refine_ls_number_reflns 4156
_refine_ls_number_restraints 0
_refine_ls_R_factor_all 0.0714
_refine_ls_R_factor_gt 0.0582
_refine_ls_shift/su_max 0.0003901
_refine_ls_shift/su_mean 0.2730107
_refine_ls_structure_factor_coef F
_refine_ls_weighting_details
;
 Method, part 1, Chebychev polynomial, (Watkin, 1994, Prince, 1982) 
 [weight] = 1.0/[A~0~*T~0~(x)+A~1~*T~1~(x) ... +A~n-1~]*T~n-1~(x)] 
 where A~i~ are the Chebychev coefficients listed below and x= Fcalc/Fmax 
 Method = Robust Weighting (Prince, 1982) 
 W = [weight] * [1-(deltaF/6*sigmaF)^2^]^2^ 
 A~i~ are: 
 19.4 21.1 17.7 6.76 
;
_refine_ls_weighting_scheme calc
_refine_ls_wR_factor_all 0.0787
_refine_ls_wR_factor_gt 0.0700
_refine_ls_wR_factor_ref 0.0700
_reflns_limit_h_max 12
_reflns_limit_h_min -14
_reflns_limit_k_max 14
_reflns_limit_k_min 0
_reflns_limit_l_max 26
_reflns_limit_l_min 0
_reflns_number_gt 4156
_reflns_number_total 5194
_reflns_threshold_expression I>2.0\s(I)
_oxford_diffrn_Wilson_B_factor 2.76
_oxford_diffrn_Wilson_scale 0.06
_oxford_refine_ls_r_factor_ref 0.0582
_oxford_refine_ls_scale 4.143(12)
_oxford_reflns_number_all 5194
_oxford_reflns_threshold_expression_ref I>2.0\s(I)
_oxford_structure_analysis_title 'TRANSF_NOABS in P2(1)/c'
_cod_data_source_file jo301615k_2_NO3.cif
_cod_data_source_block 1
_cod_original_sg_symbol_H-M 'P 1 21/c 1 '
_cod_database_code 4027947

loop_
_symmetry_equiv_pos_as_xyz
x,y,z
-x,-y,-z
-x,y+1/2,-z+1/2
x,-y+1/2,z+1/2

loop_
_atom_site_label
_atom_site_type_symbol
_atom_site_fract_x
_atom_site_fract_y
_atom_site_fract_z
_atom_site_U_iso_or_equiv
_atom_site_occupancy
_atom_site_adp_type
_atom_site_refinement_flags_posn
C1 C 1.06330(16) 1.05112(12) 0.82522(8) 0.0266 1.0000 Uani .
N2 N 1.14286(14) 1.03516(11) 0.89839(7) 0.0298 1.0000 Uani .
C3 C 1.10046(18) 1.05577(15) 0.94670(9) 0.0357 1.0000 Uani .
C4 C 0.97371(18) 1.09377(15) 0.92192(9) 0.0359 1.0000 Uani .
C5 C 0.88815(17) 1.12264(13) 0.84660(9) 0.0298 1.0000 Uani .
C6 C 0.75786(18) 1.16769(15) 0.81871(10) 0.0355 1.0000 Uani .
C7 C 0.68194(18) 1.20045(15) 0.74667(10) 0.0364 1.0000 Uani .
C8 C 0.73407(17) 1.19234(14) 0.69929(10) 0.0330 1.0000 Uani .
C9 C 0.85815(16) 1.14671(13) 0.72420(9) 0.0290 1.0000 Uani .
C10 C 0.93713(15) 1.10653(13) 0.79781(8) 0.0266 1.0000 Uani .
C11 C 1.28420(17) 0.99599(15) 0.92783(9) 0.0345 1.0000 Uani .
C12 C 1.33967(16) 1.05346(15) 0.88537(9) 0.0333 1.0000 Uani .
C13 C 1.25187(16) 1.02368(13) 0.80474(9) 0.0282 1.0000 Uani .
C14 C 1.11413(15) 1.00922(12) 0.77849(8) 0.0265 1.0000 Uani .
C15 C 1.30292(17) 1.00515(13) 0.75844(10) 0.0307 1.0000 Uani .
C16 C 1.44883(18) 1.02774(16) 0.78559(11) 0.0386 1.0000 Uani .
C17 C 0.88883(15) 0.92453(13) 0.68043(8) 0.0274 1.0000 Uani .
N18 N 0.79853(13) 0.94165(12) 0.60830(7) 0.0310 1.0000 Uani .
C19 C 0.66296(17) 0.92523(16) 0.57750(9) 0.0377 1.0000 Uani .
C20 C 0.61338(18) 0.88995(17) 0.61944(10) 0.0404 1.0000 Uani .
C21 C 0.70236(16) 0.85918(14) 0.69363(10) 0.0332 1.0000 Uani .
C22 C 0.65459(18) 0.81273(16) 0.73751(11) 0.0401 1.0000 Uani .
C23 C 0.7427(2) 0.77879(17) 0.80796(11) 0.0418 1.0000 Uani .
C24 C 0.88311(19) 0.78590(15) 0.83753(10) 0.0367 1.0000 Uani .
C25 C 0.93303(16) 0.83118(13) 0.79685(9) 0.0301 1.0000 Uani .
C26 C 0.84384(15) 0.87180(12) 0.72446(8) 0.0273 1.0000 Uani .
C27 C 0.84768(18) 0.97654(15) 0.55925(9) 0.0353 1.0000 Uani .
C28 C 0.97760(17) 0.91418(15) 0.58228(9) 0.0351 1.0000 Uani .
C29 C 1.07982(16) 0.94654(13) 0.66072(9) 0.0290 1.0000 Uani .
C30 C 1.02880(16) 0.96164(13) 0.70755(8) 0.0265 1.0000 Uani .
C31 C 1.21547(17) 0.96791(14) 0.68588(9) 0.0305 1.0000 Uani .
C32 C 1.2690(2) 0.94895(17) 0.63517(11) 0.0406 1.0000 Uani .
O1 O 0.60195(17) 0.83509(13) 0.41186(8) 0.0557 1.0000 Uani .
N19 N 0.62867(16) 0.74314(13) 0.44534(9) 0.0389 1.0000 Uani .
O3 O 0.71625(15) 0.73825(12) 0.51189(8) 0.0528 1.0000 Uani .
O4 O 0.5681(2) 0.65715(15) 0.41233(10) 0.0817 1.0000 Uani .
O5 O 0.36576(17) 0.70824(18) 0.56928(9) 0.0651 1.0000 Uani .
N6 N 0.27754(18) 0.74437(13) 0.50922(9) 0.0417 1.0000 Uani .
O7 O 0.3081(3) 0.79516(18) 0.46926(12) 0.0872 1.0000 Uani .
O8 O 0.15963(19) 0.7336(2) 0.49046(14) 0.1070 1.0000 Uani .
H31 H 1.1618 1.0433 0.9969 0.0434 1.0000 Uiso R
H41 H 0.9442 1.1047 0.9553 0.0436 1.0000 Uiso R
H91 H 0.8958 1.1419 0.6925 0.0344 1.0000 Uiso R
H81 H 0.6830 1.2199 0.6500 0.0398 1.0000 Uiso R
H71 H 0.5941 1.2288 0.7269 0.0445 1.0000 Uiso R
H61 H 0.7241 1.1766 0.8510 0.0418 1.0000 Uiso R
H111 H 1.3364 1.0148 0.9797 0.0417 1.0000 Uiso R
H112 H 1.2817 0.9152 0.9211 0.0419 1.0000 Uiso R
H121 H 1.3394 1.1351 0.8919 0.0401 1.0000 Uiso R
H122 H 1.4333 1.0267 0.9047 0.0411 1.0000 Uiso R
H162 H 1.4560 1.0590 0.7448 0.0580 1.0000 Uiso R
H161 H 1.4870 1.0814 0.8260 0.0570 1.0000 Uiso R
H163 H 1.5026 0.9600 0.8032 0.0588 1.0000 Uiso R
H282 H 1.0095 0.9373 0.5486 0.0420 1.0000 Uiso R
H281 H 0.9601 0.8330 0.5769 0.0417 1.0000 Uiso R
H272 H 0.8634 1.0563 0.5643 0.0408 1.0000 Uiso R
H271 H 0.7759 0.9568 0.5085 0.0427 1.0000 Uiso R
H322 H 1.2089 0.9024 0.5931 0.0610 1.0000 Uiso R
H321 H 1.2831 1.0191 0.6165 0.0620 1.0000 Uiso R
H323 H 1.3557 0.9115 0.6620 0.0613 1.0000 Uiso R
H251 H 1.0287 0.8350 0.8176 0.0361 1.0000 Uiso R
H241 H 0.9431 0.7587 0.8854 0.0438 1.0000 Uiso R
H231 H 0.7116 0.7462 0.8369 0.0503 1.0000 Uiso R
H221 H 0.5602 0.8034 0.7167 0.0487 1.0000 Uiso R
H201 H 0.5191 0.8831 0.5975 0.0489 1.0000 Uiso R
H191 H 0.6069 0.9394 0.5260 0.0449 1.0000 Uiso R

loop_
_atom_site_aniso_label
_atom_site_aniso_U_11
_atom_site_aniso_U_22
_atom_site_aniso_U_33
_atom_site_aniso_U_23
_atom_site_aniso_U_13
_atom_site_aniso_U_12
C1 0.0281(7) 0.0259(7) 0.0261(7) -0.0012(5) 0.0143(6) -0.0038(6)
N2 0.0304(7) 0.0316(7) 0.0254(6) -0.0002(5) 0.0130(6) -0.0012(5)
C3 0.0431(9) 0.0395(9) 0.0259(8) -0.0006(6) 0.0188(7) -0.0040(7)
C4 0.0435(9) 0.0396(9) 0.0307(8) -0.0030(7) 0.0236(7) -0.0059(7)
C5 0.0346(8) 0.0271(7) 0.0324(8) -0.0049(6) 0.0206(7) -0.0060(6)
C6 0.0370(9) 0.0349(8) 0.0430(9) -0.0060(7) 0.0268(8) -0.0038(7)
C7 0.0312(8) 0.0370(9) 0.0444(9) -0.0023(7) 0.0219(8) 0.0017(7)
C8 0.0320(8) 0.0315(8) 0.0344(8) 0.0008(6) 0.0164(7) 0.0001(6)
C9 0.0335(8) 0.0250(7) 0.0311(8) -0.0004(6) 0.0184(7) -0.0008(6)
C10 0.0282(7) 0.0242(7) 0.0291(7) -0.0029(5) 0.0161(6) -0.0041(6)
C11 0.0297(8) 0.0408(9) 0.0268(8) 0.0024(6) 0.0102(6) 0.0051(7)
C12 0.0252(7) 0.0383(9) 0.0316(8) -0.0023(6) 0.0112(6) -0.0011(6)
C13 0.0264(7) 0.0278(7) 0.0288(8) 0.0028(6) 0.0132(6) 0.0008(6)
C14 0.0257(7) 0.0258(7) 0.0263(7) 0.0010(5) 0.0122(6) 0.0006(6)
C15 0.0285(8) 0.0279(8) 0.0379(8) 0.0046(6) 0.0188(7) 0.0018(6)
C16 0.0312(9) 0.0421(10) 0.0458(10) 0.0035(7) 0.0224(8) 0.0007(7)
C17 0.0272(7) 0.0268(7) 0.0267(7) -0.0012(6) 0.0128(6) 0.0007(6)
N18 0.0282(7) 0.0339(7) 0.0261(6) -0.0014(5) 0.0105(5) 0.0014(5)
C19 0.0270(8) 0.0446(9) 0.0303(8) -0.0021(7) 0.0070(7) 0.0040(7)
C20 0.0277(8) 0.0458(10) 0.0419(10) -0.0045(8) 0.0139(7) -0.0005(7)
C21 0.0269(8) 0.0326(8) 0.0384(9) -0.0037(6) 0.0158(7) -0.0001(6)
C22 0.0316(9) 0.0411(10) 0.0518(11) -0.0015(8) 0.0246(8) -0.0029(7)
C23 0.0445(10) 0.0410(9) 0.0513(11) 0.0007(8) 0.0328(9) -0.0040(8)
C24 0.0415(9) 0.0338(8) 0.0357(8) 0.0022(7) 0.0205(8) -0.0020(7)
C25 0.0307(8) 0.0263(7) 0.0329(8) -0.0007(6) 0.0161(7) -0.0002(6)
C26 0.0269(7) 0.0240(7) 0.0310(8) -0.0025(6) 0.0149(6) -0.0015(6)
C27 0.0375(9) 0.0384(9) 0.0264(8) 0.0023(6) 0.0139(7) 0.0001(7)
C28 0.0376(9) 0.0408(9) 0.0288(8) -0.0019(7) 0.0185(7) -0.0011(7)
C29 0.0330(8) 0.0268(7) 0.0290(8) 0.0026(6) 0.0174(7) 0.0012(6)
C30 0.0264(7) 0.0264(7) 0.0266(7) 0.0016(6) 0.0136(6) 0.0015(6)
C31 0.0327(8) 0.0305(8) 0.0324(8) 0.0045(6) 0.0197(7) 0.0032(6)
C32 0.0423(10) 0.0479(10) 0.0412(9) 0.0010(8) 0.0283(8) 0.0014(8)
O1 0.0677(10) 0.0456(8) 0.0398(7) 0.0073(6) 0.0179(7) -0.0079(7)
N19 0.0400(8) 0.0388(8) 0.0365(8) -0.0033(6) 0.0187(6) -0.0026(6)
O3 0.0506(8) 0.0457(8) 0.0411(8) 0.0005(6) 0.0090(6) 0.0017(6)
O4 0.1028(15) 0.0474(9) 0.0522(10) -0.0103(7) 0.0099(10) -0.0225(10)
O5 0.0548(9) 0.0891(13) 0.0536(9) 0.0265(9) 0.0296(8) 0.0195(9)
N6 0.0543(10) 0.0365(8) 0.0355(8) -0.0021(6) 0.0240(7) 0.0012(7)
O7 0.1373(19) 0.0794(13) 0.0870(13) 0.0430(11) 0.0878(14) 0.0468(13)
O8 0.0440(10) 0.142(2) 0.0890(15) 0.0370(15) 0.0016(10) -0.0300(12)

loop_
_atom_type_symbol
_atom_type_scat_dispersion_real
_atom_type_scat_dispersion_imag
_atom_type_scat_Cromer_Mann_a1
_atom_type_scat_Cromer_Mann_b1
_atom_type_scat_Cromer_Mann_a2
_atom_type_scat_Cromer_Mann_b2
_atom_type_scat_Cromer_Mann_a3
_atom_type_scat_Cromer_Mann_b3
_atom_type_scat_Cromer_Mann_a4
_atom_type_scat_Cromer_Mann_b4
_atom_type_scat_Cromer_Mann_c
_atom_type_scat_source
C 0.0181 0.0091 2.3100 20.8439 1.0200 10.2075 1.5886 0.5687 0.8650 51.6512 0.2156 'International Tables Vol C 4.2.6.8 and 6.1.1.4'
H 0.0000 0.0000 0.4930 10.5109 0.3229 26.1257 0.1402 3.1424 0.0408 57.7998 0.0030 'International Tables Vol C 4.2.6.8 and 6.1.1.4'
N 0.0311 0.0180 12.2126 0.0057 3.1322 9.8933 2.0125 28.9975 1.1663 0.5826 -11.5290 'International Tables Vol C 4.2.6.8 and 6.1.1.4'
O 0.0492 0.0322 3.0485 13.2771 2.2868 5.7011 1.5463 0.3239 0.8670 32.9089 0.2508 'International Tables Vol C 4.2.6.8 and 6.1.1.4'

loop_
_geom_angle_atom_site_label_1
_geom_angle_atom_site_label_2
_geom_angle_atom_site_label_3
_geom_angle
_geom_angle_publ_flag
N2 C1 C10 118.78(14) yes
N2 C1 C14 116.83(14) yes
C10 C1 C14 124.38(14) yes
C1 N2 C3 122.63(15) yes
C1 N2 C11 118.32(13) yes
C3 N2 C11 119.03(13) yes
N2 C3 C4 120.51(15) yes
N2 C3 H31 117.8 no
C4 C3 H31 121.7 no
C3 C4 C5 120.17(15) yes
C3 C4 H41 119.9 no
C5 C4 H41 119.8 no
C4 C5 C6 122.43(15) yes
C4 C5 C10 118.28(15) yes
C6 C5 C10 119.28(15) yes
C5 C6 C7 120.43(16) yes
C5 C6 H61 119.3 no
C7 C6 H61 120.2 no
C6 C7 C8 120.48(16) yes
C6 C7 H71 121.5 no
C8 C7 H71 118.0 no
C7 C8 C9 120.33(15) yes
C7 C8 H81 120.1 no
C9 C8 H81 119.5 no
C8 C9 C10 120.65(14) yes
C8 C9 H91 121.1 no
C10 C9 H91 118.2 no
C5 C10 C1 118.48(14) yes
C5 C10 C9 118.54(14) yes
C1 C10 C9 122.99(14) yes
N2 C11 C12 108.92(13) yes
N2 C11 H111 108.0 no
C12 C11 H111 111.2 no
N2 C11 H112 107.7 no
C12 C11 H112 110.4 no
H111 C11 H112 110.5 no
C11 C12 C13 108.77(14) yes
C11 C12 H121 109.2 no
C13 C12 H121 110.0 no
C11 C12 H122 108.7 no
C13 C12 H122 110.2 no
H121 C12 H122 109.9 no
C12 C13 C14 116.06(14) yes
C12 C13 C15 123.15(15) yes
C14 C13 C15 120.71(15) yes
C1 C14 C13 117.46(14) yes
C1 C14 C30 122.83(14) yes
C13 C14 C30 119.62(14) yes
C13 C15 C16 120.32(16) yes
C13 C15 C31 119.20(15) yes
C16 C15 C31 120.46(15) yes
C15 C16 H162 108.8 no
C15 C16 H161 111.3 no
H162 C16 H161 108.6 no
C15 C16 H163 111.9 no
H162 C16 H163 108.8 no
H161 C16 H163 107.4 no
N18 C17 C26 118.32(14) yes
N18 C17 C30 116.57(14) yes
C26 C17 C30 125.11(14) yes
C17 N18 C19 123.06(15) yes
C17 N18 C27 118.85(14) yes
C19 N18 C27 118.07(14) yes
N18 C19 C20 120.40(16) yes
N18 C19 H191 117.1 no
C20 C19 H191 122.5 no
C19 C20 C21 119.87(16) yes
C19 C20 H201 118.8 no
C21 C20 H201 121.2 no
C20 C21 C22 121.50(16) yes
C20 C21 C26 119.19(16) yes
C22 C21 C26 119.27(16) yes
C21 C22 C23 120.47(16) yes
C21 C22 H221 119.3 no
C23 C22 H221 120.2 no
C22 C23 C24 120.48(16) yes
C22 C23 H231 120.8 no
C24 C23 H231 118.6 no
C23 C24 C25 120.63(17) yes
C23 C24 H241 119.8 no
C25 C24 H241 119.6 no
C24 C25 C26 120.21(15) yes
C24 C25 H251 119.6 no
C26 C25 H251 120.2 no
C17 C26 C21 118.07(14) yes
C17 C26 C25 123.13(14) yes
C21 C26 C25 118.79(15) yes
N18 C27 C28 108.54(13) yes
N18 C27 H272 108.5 no
C28 C27 H272 110.2 no
N18 C27 H271 106.5 no
C28 C27 H271 111.8 no
H272 C27 H271 111.1 no
C27 C28 C29 108.28(14) yes
C27 C28 H282 108.1 no
C29 C28 H282 110.3 no
C27 C28 H281 109.3 no
C29 C28 H281 112.1 no
H282 C28 H281 108.6 no
C28 C29 C30 115.60(14) yes
C28 C29 C31 123.61(15) yes
C30 C29 C31 120.67(15) yes
C17 C30 C14 123.50(14) yes
C17 C30 C29 117.78(14) yes
C14 C30 C29 118.70(14) yes
C15 C31 C29 120.44(15) yes
C15 C31 C32 119.69(15) yes
C29 C31 C32 119.85(16) yes
C31 C32 H322 112.0 no
C31 C32 H321 112.3 no
H322 C32 H321 107.8 no
C31 C32 H323 109.5 no
H322 C32 H323 108.1 no
H321 C32 H323 106.8 no
O1 N19 O3 120.13(16) yes
O1 N19 O4 120.04(17) yes
O3 N19 O4 119.82(17) yes
O5 N6 O7 120.1(2) yes
O5 N6 O8 119.69(19) yes
O7 N6 O8 120.1(2) yes

loop_
_geom_bond_atom_site_label_1
_geom_bond_atom_site_label_2
_geom_bond_distance
_geom_bond_publ_flag
C1 N2 1.344(2) yes
C1 C10 1.424(2) yes
C1 C14 1.475(2) yes
N2 C3 1.366(2) yes
N2 C11 1.494(2) yes
C3 C4 1.356(3) yes
C3 H31 0.935 no
C4 C5 1.416(2) yes
C4 H41 0.940 no
C5 C6 1.411(2) yes
C5 C10 1.426(2) yes
C6 C7 1.364(3) yes
C6 H61 0.953 no
C7 C8 1.417(2) yes
C7 H71 0.940 no
C8 C9 1.362(2) yes
C8 H81 0.952 no
C9 C10 1.420(2) yes
C9 H91 0.974 no
C11 C12 1.511(2) yes
C11 H111 0.965 no
C11 H112 0.967 no
C12 C13 1.508(2) yes
C12 H121 0.979 no
C12 H122 0.993 no
C13 C14 1.403(2) yes
C13 C15 1.400(2) yes
C14 C30 1.419(2) yes
C15 C16 1.502(2) yes
C15 C31 1.403(2) yes
C16 H162 0.981 no
C16 H161 0.970 no
C16 H163 0.966 no
C17 N18 1.346(2) yes
C17 C26 1.427(2) yes
C17 C30 1.480(2) yes
N18 C19 1.368(2) yes
N18 C27 1.479(2) yes
C19 C20 1.350(3) yes
C19 H191 0.951 no
C20 C21 1.409(2) yes
C20 H201 0.944 no
C21 C22 1.416(3) yes
C21 C26 1.424(2) yes
C22 C23 1.361(3) yes
C22 H221 0.951 no
C23 C24 1.411(3) yes
C23 H231 0.941 no
C24 C25 1.371(2) yes
C24 H241 0.940 no
C25 C26 1.417(2) yes
C25 H251 0.959 no
C27 C28 1.514(2) yes
C27 H272 0.959 no
C27 H271 0.987 no
C28 C29 1.507(2) yes
C28 H282 0.997 no
C28 H281 0.978 no
C29 C30 1.404(2) yes
C29 C31 1.397(2) yes
C31 C32 1.509(2) yes
C32 H322 0.970 no
C32 H321 0.971 no
C32 H323 0.969 no
O1 N19 1.249(2) yes
N19 O3 1.240(2) yes
N19 O4 1.230(2) yes
O5 N6 1.224(2) yes
N6 O7 1.231(2) yes
N6 O8 1.216(3) yes

loop_
_geom_hbond_atom_site_label_D
_geom_hbond_atom_site_label_H
_geom_hbond_atom_site_label_A
_geom_hbond_site_symmetry_A
_geom_hbond_angle_DHA
_geom_hbond_distance_DH
_geom_hbond_distance_HA
_geom_hbond_distance_DA
_geom_hbond_publ_flag
C4 H41 O8 3_656 149 0.94 2.56 3.398(3) yes
C8 H81 O7 2_676 137 0.95 2.58 3.344(3) yes
C6 H61 O5 3_656 177 0.95 2.43 3.380(3) yes
C11 H111 O4 3_756 152 0.97 2.58 3.469(3) yes
C16 H161 O5 3_756 167 0.97 2.48 3.435(3) yes
C16 H163 O4 4_665 131 0.97 2.46 3.174(3) yes
C27 H272 O7 2_676 126 0.96 2.47 3.135(3) yes
C27 H271 O1 . 155 0.99 2.46 3.385(3) yes
C32 H321 O1 2_776 159 0.97 2.44 3.366(3) yes
C24 H241 O8 4_665 147 0.94 2.34 3.171(3) yes
C20 H201 O5 . 132 0.94 2.59 3.294(3) yes
